data_1570675
loop_
_publ_author_name
'Ort&#xed;n-Rubio, Borja'
'Rostoll-Berenguer, Jaume'
'Vila, Carlos'
'Proserpio, Davide M.'
'Guillerm, Vincent'
'Juanhuix, Judith'
'Imaz, Inhar'
'Maspoch, Daniel'

_publ_section_title
;
 Net-clipping as a top-down approach for the prediction of topologies of
 MOFs built from reduced-symmetry linkers.
;
_journal_issue 45
_journal_name_full 'Chemical science'
_journal_page_first 12984
_journal_page_last 12994
_journal_paper_doi 10.1039/d3sc04406h
_journal_volume 14
_journal_year 2023
_chemical_formula_structural icn22
_chemical_formula_sum 'C3 O'
_space_group_IT_number 199
_space_group_name_Hall 'I 2b 2c 3'
_space_group_name_H-M_alt 'I 21 3'
_symmetry_Int_Tables_number 199
_symmetry_space_group_name_H-M 'I 21 3'
_audit_creation_date 2023-08-20
_audit_creation_method ToposPro
_cell_angle_alpha 90
_cell_angle_beta 90
_cell_angle_gamma 90
_cell_formula_units_Z 16
_cell_length_a 4.09382
_cell_length_b 4.09382
_cell_length_c 4.09382
_cell_volume 68.610
_refine_ls_R_factor_all 0
_cod_data_source_file d3sc04406h1.cif
_cod_data_source_block 22-TOPOS_icn22
_cod_original_cell_volume 68.60982
_cod_database_code 1570675

loop_
_space_group_symop_id
_space_group_symop_operation_xyz
1 x,y,z
2 -x,1/2-y,z
3 x,-y,1/2-z
4 1/2-x,y,-z
5 z,x,y
6 y,z,x
7 -z,1/2-x,y
8 1/2-y,z,-x
9 z,-x,1/2-y
10 -y,1/2-z,x
11 1/2-z,x,-y
12 y,-z,1/2-x
13 1/2+x,1/2+y,1/2+z
14 1/2-x,-y,1/2+z
15 1/2+x,1/2-y,-z
16 -x,1/2+y,1/2-z
17 1/2+z,1/2+x,1/2+y
18 1/2+y,1/2+z,1/2+x
19 1/2-z,-x,1/2+y
20 -y,1/2+z,1/2-x
21 1/2+z,1/2-x,-y
22 1/2-y,-z,1/2+x
23 -z,1/2+x,1/2-y
24 1/2+y,1/2-z,-x

loop_
_atom_site_label
_atom_site_type_symbol
_atom_site_symmetry_multiplicity
_atom_site_fract_x
_atom_site_fract_y
_atom_site_fract_z
_atom_site_occupancy
C1 C 24 0.02271 0.13065 0.34586 1.0000
C2 C 12 0.54525 0.00000 0.75000 1.0000
C3 C 12 0.25000 0.71005 0.00000 1.0000
O1 O 8 0.12299 0.12299 0.12299 1.0000
O2 O 8 0.06459 0.43541 0.56459 1.0000

loop_
_topol_atom.id
_topol_atom.node_id
_topol_atom.atom_label
_topol_atom.element_symbol
1 1 C1 C
2 2 C2 C
3 3 C3 C
4 4 O1 O
5 5 O2 O

loop_
_topol_node.id
_topol_node.label
1 C1
2 C2
3 C3
4 O1
5 O2

loop_
_topol_link.node_id_1
_topol_link.node_id_2
_topol_link.distance
_topol_link.symop_id_1
_topol_link.translation_1_x
_topol_link.translation_1_y
_topol_link.translation_1_z
_topol_link.symop_id_2
_topol_link.translation_2_x
_topol_link.translation_2_y
_topol_link.translation_2_z
_topol_link.type
_topol_link.multiplicity
_topol_link.voronoi_solid_angle
1 1 0.9947 1 0 0 0 2 0 0 0 v 12 0.00
1 5 1.0013 1 0 0 0 2 0 0 0 v 24 0.00
1 4 1.0010 1 0 0 0 1 0 0 0 v 24 0.00
2 4 0.9991 1 0 0 0 4 0 0 1 v 24 0.00
2 3 1.0018 1 0 0 0 8 1 0 1 v 12 0.00
3 5 1.0003 1 0 0 0 6 0 0 0 v 24 0.00
